data_4100286
loop_
_publ_author_name
'Kleigrewe, Nina'
'Steffen, Winfried'
'Bl\"omker, Tobias'
'Kehr, Gerald'
'Fr\"ohlich, Roland'
'Wibbeling, Birgit'
'Erker, Gerhard'
'Wasilke, Julia-Christina'
'Wu, Guang'
'Bazan, Guillermo C.'

_publ_section_title
;
 Chelate Bis(imino)pyridine Cobalt Complexes: Synthesis, Reduction,
 and Evidence for the Generation of Ethene Polymerization Catalysts by
 Li^+^ Cation Activation
;
_journal_coden_ASTM JACSAT
_journal_issue 40
_journal_name_full 'Journal of the American Chemical Society'
_journal_page_first 13955
_journal_page_last 13968
_journal_paper_doi 10.1021/ja052129k
_journal_volume 127
_journal_year 2005
_chemical_formula_sum 'C52 H46 B Co F15 N3 O2'
_chemical_formula_weight 1099.66
_space_group_IT_number 14
_symmetry_cell_setting monoclinic
_symmetry_space_group_name_Hall '-P 2ybc'
_symmetry_space_group_name_H-M 'P 1 21/c 1'
_cell_angle_alpha 90.00
_cell_angle_beta 96.3120(10)
_cell_angle_gamma 90.00
_cell_formula_units_Z 4
_cell_length_a 18.2816(7)
_cell_length_b 13.9935(5)
_cell_length_c 18.7573(7)
_cell_measurement_temperature 117(1)
_cell_volume 4769.5(3)
_diffrn_ambient_temperature 117(1)
_exptl_crystal_density_diffrn 1.531
_exptl_crystal_density_meas ?
_cod_depositor_comments
;
The following automatic conversions were performed:

'_exptl_crystal_density_meas' value 'n/a' was changed to '?' - the
value is perceived as not measured.

Automatic conversion script
Id: cif_fix_values 3008 2015-01-20 13:52:24Z robertas 

 Updated bibliographic information.

 Antanas Vaitkus,
 2019-10-02
;
_cod_original_sg_symbol_H-M 'P 21/c'
_cod_database_code 4100286

loop_
_symmetry_equiv_pos_as_xyz
'x, y, z'
'-x, y+1/2, -z+1/2'
'-x, -y, -z'
'x, -y-1/2, z-1/2'

loop_
_atom_site_label
_atom_site_type_symbol
_atom_site_fract_x
_atom_site_fract_y
_atom_site_fract_z
_atom_site_U_iso_or_equiv
_atom_site_adp_type
_atom_site_occupancy
_atom_site_symmetry_multiplicity
_atom_site_calc_flag
_atom_site_refinement_flags
_atom_site_disorder_assembly
_atom_site_disorder_group
B B 0.14197(16) 0.1555(2) 0.17274(15) 0.0241(6) Uani 1 1 d . . .
C1 C 0.49678(13) 0.89844(18) 0.82468(13) 0.0254(5) Uani 1 1 d . . .
C2 C 0.56450(14) 0.8516(2) 0.82843(16) 0.0352(7) Uani 1 1 d . . .
H2 H 0.6012 0.8757 0.8028 0.042 Uiso 1 1 calc R . .
C3 C 0.57818(15) 0.7705(2) 0.86938(17) 0.0408(7) Uani 1 1 d . . .
H3 H 0.6234 0.7398 0.8704 0.049 Uiso 1 1 calc R . .
C4 C 0.52501(15) 0.7347(2) 0.90884(16) 0.0357(7) Uani 1 1 d . . .
H4 H 0.5353 0.6807 0.9370 0.043 Uiso 1 1 calc R . .
C5 C 0.45607(13) 0.77804(18) 0.90729(13) 0.0247(5) Uani 1 1 d . . .
C6 C 0.44306(12) 0.86048(17) 0.86483(13) 0.0211(5) Uani 1 1 d . . .
C7 C 0.35141(13) 0.96344(17) 0.90611(12) 0.0215(5) Uani 1 1 d . . .
C8 C 0.27641(13) 0.99643(17) 0.89385(12) 0.0220(5) Uani 1 1 d . . .
C9 C 0.24129(15) 1.0540(2) 0.93941(14) 0.0349(6) Uani 1 1 d . . .
H9 H 0.2665 1.0749 0.9824 0.042 Uiso 1 1 calc R . .
C10 C 0.16941(16) 1.0805(2) 0.92145(16) 0.0419(8) Uani 1 1 d . . .
H10 H 0.1448 1.1168 0.9528 0.050 Uiso 1 1 calc R . .
C11 C 0.13426(14) 1.05198(19) 0.85577(14) 0.0300(6) Uani 1 1 d . . .
H11 H 0.0866 1.0729 0.8414 0.036 Uiso 1 1 calc R . .
C12 C 0.16930(13) 0.99275(16) 0.81135(13) 0.0206(5) Uani 1 1 d . . .
C13 C 0.12881(12) 0.96269(16) 0.74164(13) 0.0206(5) Uani 1 1 d . . .
C14 C 0.20936(13) 0.84611(16) 0.70898(12) 0.0201(5) Uani 1 1 d . . .
C15 C 0.27030(13) 0.87615(17) 0.67227(12) 0.0223(5) Uani 1 1 d . . .
C16 C 0.33744(14) 0.82915(18) 0.69078(13) 0.0242(5) Uani 1 1 d . . .
H16 H 0.3791 0.8487 0.6704 0.029 Uiso 1 1 calc R . .
C17 C 0.34260(14) 0.75283(17) 0.73977(13) 0.0240(5) Uani 1 1 d . . .
H17 H 0.3882 0.7245 0.7526 0.029 Uiso 1 1 calc R . .
C18 C 0.28091(13) 0.71816(17) 0.76994(13) 0.0233(5) Uani 1 1 d . . .
H18 H 0.2849 0.6638 0.7986 0.028 Uiso 1 1 calc R . .
C19 C 0.21287(13) 0.76575(17) 0.75674(12) 0.0211(5) Uani 1 1 d . . .
C20 C 0.48347(14) 0.98904(19) 0.78093(14) 0.0287(6) Uani 1 1 d D . .
H20 H 0.4299(2) 0.9946(18) 0.7705(13) 0.024(7) Uiso 1 1 d D . .
C21 C 0.51854(16) 0.9864(2) 0.71030(16) 0.0404(7) Uani 1 1 d . . .
H21A H 0.5711 0.9901 0.7204 0.061 Uiso 1 1 calc R . .
H21B H 0.5011 1.0396 0.6809 0.061 Uiso 1 1 calc R . .
H21C H 0.5054 0.9278 0.6855 0.061 Uiso 1 1 calc R . .
C22 C 0.51106(16) 1.0762(2) 0.82487(17) 0.0402(7) Uani 1 1 d . . .
H22A H 0.4879 1.0783 0.8684 0.060 Uiso 1 1 calc R . .
H22B H 0.4992 1.1331 0.7975 0.060 Uiso 1 1 calc R . .
H22C H 0.5634 1.0718 0.8364 0.060 Uiso 1 1 calc R . .
C23 C 0.39801(14) 0.73481(18) 0.94951(13) 0.0257(5) Uani 1 1 d D . .
H23 H 0.3501(6) 0.7636(15) 0.9337(12) 0.014(6) Uiso 1 1 d D . .
C24 C 0.41528(16) 0.7550(2) 1.02953(14) 0.0347(6) Uani 1 1 d . . .
H24A H 0.4606 0.7243 1.0472 0.052 Uiso 1 1 calc R . .
H24B H 0.3762 0.7307 1.0547 0.052 Uiso 1 1 calc R . .
H24C H 0.4198 0.8227 1.0371 0.052 Uiso 1 1 calc R . .
C25 C 0.39025(16) 0.62759(18) 0.93567(15) 0.0329(6) Uani 1 1 d . . .
H25A H 0.3862 0.6158 0.8850 0.049 Uiso 1 1 calc R . .
H25B H 0.3469 0.6044 0.9547 0.049 Uiso 1 1 calc R . .
H25C H 0.4327 0.5951 0.9586 0.049 Uiso 1 1 calc R . .
C26 C 0.26032(14) 0.95673(18) 0.61772(13) 0.0248(5) Uani 1 1 d D . .
H26 H 0.2269(11) 1.0022(14) 0.6371(13) 0.024(7) Uiso 1 1 d D . .
C27 C 0.33175(15) 1.00824(19) 0.60621(14) 0.0319(6) Uani 1 1 d . . .
H27A H 0.3544 1.0323 0.6513 0.048 Uiso 1 1 calc R . .
H27B H 0.3211 1.0604 0.5735 0.048 Uiso 1 1 calc R . .
H27C H 0.3646 0.9644 0.5867 0.048 Uiso 1 1 calc R . .
C28 C 0.22103(15) 0.91615(19) 0.54782(14) 0.0305(6) Uani 1 1 d . . .
H28A H 0.2496 0.8648 0.5312 0.046 Uiso 1 1 calc R . .
H28B H 0.2154 0.9656 0.5121 0.046 Uiso 1 1 calc R . .
H28C H 0.1734 0.8926 0.5563 0.046 Uiso 1 1 calc R . .
C29 C 0.14656(13) 0.73677(17) 0.79388(13) 0.0224(5) Uani 1 1 d D . .
H29 H 0.1222(12) 0.7958(9) 0.8064(12) 0.018(6) Uiso 1 1 d D . .
C30 C 0.09274(14) 0.68047(19) 0.74048(14) 0.0280(6) Uani 1 1 d . . .
H30A H 0.0809 0.7178 0.6978 0.042 Uiso 1 1 calc R . .
H30B H 0.0486 0.6671 0.7620 0.042 Uiso 1 1 calc R . .
H30C H 0.1152 0.6215 0.7284 0.042 Uiso 1 1 calc R . .
C31 C 0.16638(14) 0.68081(19) 0.86314(13) 0.0281(6) Uani 1 1 d . . .
H31A H 0.1864 0.6199 0.8521 0.042 Uiso 1 1 calc R . .
H31B H 0.1230 0.6715 0.8868 0.042 Uiso 1 1 calc R . .
H31C H 0.2022 0.7159 0.8940 0.042 Uiso 1 1 calc R . .
C32 C 0.4031(3) 1.0755(4) 0.9931(4) 0.128(2) Uani 1 1 d . . .
H32A H 0.3849 1.1209 0.9571 0.192 Uiso 1 1 calc R . .
H32B H 0.4530 1.0910 1.0106 0.192 Uiso 1 1 calc R . .
H32C H 0.3731 1.0774 1.0320 0.192 Uiso 1 1 calc R . .
C33 C 0.02328(14) 0.99022(19) 0.66112(14) 0.0301(6) Uani 1 1 d . . .
H33A H 0.0513 1.0027 0.6217 0.045 Uiso 1 1 calc R . .
H33B H -0.0206 1.0284 0.6561 0.045 Uiso 1 1 calc R . .
H33C H 0.0102 0.9238 0.6614 0.045 Uiso 1 1 calc R . .
C34 C 0.07960(15) 0.1638(2) 0.22850(15) 0.0328(6) Uani 1 1 d . . .
H34A H 0.0796 0.2274 0.2476 0.049 Uiso 1 1 calc R . .
H34B H 0.0905 0.1189 0.2669 0.049 Uiso 1 1 calc R . .
H34C H 0.0321 0.1498 0.2037 0.049 Uiso 1 1 calc R . .
C35 C 0.13106(14) 0.23125(18) 0.10475(13) 0.0258(5) Uani 1 1 d . . .
C36 C 0.06701(15) 0.28041(19) 0.08073(14) 0.0304(6) Uani 1 1 d . . .
C37 C 0.05971(17) 0.3411(2) 0.02199(16) 0.0391(7) Uani 1 1 d . . .
C38 C 0.11871(19) 0.3557(2) -0.01611(15) 0.0428(8) Uani 1 1 d . . .
C39 C 0.18324(17) 0.3088(2) 0.00450(14) 0.0379(7) Uani 1 1 d . . .
C40 C 0.18735(15) 0.24778(18) 0.06258(13) 0.0275(6) Uani 1 1 d . . .
C41 C 0.21842(13) 0.17659(17) 0.22629(13) 0.0219(5) Uani 1 1 d . . .
C42 C 0.25351(14) 0.26417(17) 0.23633(13) 0.0235(5) Uani 1 1 d . . .
C43 C 0.31124(14) 0.28315(18) 0.28790(13) 0.0253(5) Uani 1 1 d . . .
C44 C 0.33665(14) 0.2132(2) 0.33535(14) 0.0291(6) Uani 1 1 d . . .
C45 C 0.30292(15) 0.12512(18) 0.32990(14) 0.0294(6) Uani 1 1 d . . .
C46 C 0.24637(14) 0.10921(17) 0.27693(14) 0.0259(5) Uani 1 1 d . . .
C47 C 0.14190(14) 0.04961(18) 0.13185(13) 0.0255(5) Uani 1 1 d . . .
C48 C 0.07569(14) 0.00923(18) 0.10204(14) 0.0280(6) Uani 1 1 d . . .
C49 C 0.06993(15) -0.07668(19) 0.06572(14) 0.0319(6) Uani 1 1 d . . .
C50 C 0.13245(17) -0.12689(19) 0.05528(15) 0.0359(7) Uani 1 1 d . . .
C51 C 0.19918(16) -0.0903(2) 0.08248(16) 0.0353(6) Uani 1 1 d . . .
C52 C 0.20269(14) -0.00451(18) 0.11968(15) 0.0294(6) Uani 1 1 d . . .
Co Co 0.293931(17) 0.86965(2) 0.786336(16) 0.01828(9) Uani 1 1 d . . .
F1 F 0.00602(9) 0.27163(12) 0.11517(9) 0.0416(4) Uani 1 1 d . . .
F2 F -0.00468(11) 0.38542(13) 0.00246(10) 0.0554(5) Uani 1 1 d . . .
F3 F 0.11338(12) 0.41518(15) -0.07281(10) 0.0654(6) Uani 1 1 d . . .
F4 F 0.24165(11) 0.32107(15) -0.03256(9) 0.0563(5) Uani 1 1 d . . .
F5 F 0.25283(8) 0.20246(11) 0.07852(8) 0.0346(4) Uani 1 1 d . . .
F6 F 0.23074(9) 0.33993(10) 0.19434(8) 0.0312(3) Uani 1 1 d . . .
F7 F 0.34285(9) 0.37044(10) 0.29204(8) 0.0365(4) Uani 1 1 d . . .
F8 F 0.39279(9) 0.23040(13) 0.38650(9) 0.0447(4) Uani 1 1 d . . .
F9 F 0.32616(9) 0.05557(12) 0.37697(9) 0.0424(4) Uani 1 1 d . . .
F10 F 0.21624(9) 0.02030(10) 0.27617(9) 0.0374(4) Uani 1 1 d . . .
F11 F 0.01127(8) 0.05468(11) 0.10707(8) 0.0362(4) Uani 1 1 d . . .
F12 F 0.00319(9) -0.11239(12) 0.04127(9) 0.0436(4) Uani 1 1 d . . .
F13 F 0.12774(11) -0.21031(12) 0.01944(10) 0.0520(5) Uani 1 1 d . . .
F14 F 0.26168(10) -0.13773(12) 0.07235(10) 0.0510(5) Uani 1 1 d . . .
F15 F 0.27177(8) 0.02472(11) 0.14338(9) 0.0387(4) Uani 1 1 d . . .
N1 N 0.37029(10) 0.90279(14) 0.85835(10) 0.0195(4) Uani 1 1 d . . .
N2 N 0.24010(10) 0.96100(14) 0.83074(10) 0.0195(4) Uani 1 1 d . . .
N3 N 0.14474(11) 0.89960(14) 0.69737(10) 0.0217(4) Uani 1 1 d . . .
O1 O 0.40068(13) 0.98923(19) 0.96502(12) 0.0555(6) Uani 1 1 d . . .
O2 O 0.06679(9) 1.01395(12) 0.72746(9) 0.0262(4) Uani 1 1 d . . .

loop_
_atom_site_aniso_label
_atom_site_aniso_U_11
_atom_site_aniso_U_22
_atom_site_aniso_U_33
_atom_site_aniso_U_23
_atom_site_aniso_U_13
_atom_site_aniso_U_12
B 0.0243(15) 0.0216(14) 0.0270(15) -0.0017(12) 0.0057(11) 0.0004(11)
C1 0.0188(12) 0.0315(14) 0.0259(13) 0.0015(11) 0.0022(10) -0.0043(10)
C2 0.0187(13) 0.0450(17) 0.0433(16) 0.0092(13) 0.0089(11) -0.0044(12)
C3 0.0189(14) 0.0494(18) 0.0546(19) 0.0151(15) 0.0063(13) 0.0081(12)
C4 0.0248(14) 0.0370(16) 0.0450(17) 0.0140(13) 0.0027(12) 0.0032(12)
C5 0.0206(12) 0.0289(13) 0.0245(13) 0.0003(11) 0.0014(10) -0.0026(10)
C6 0.0150(11) 0.0252(12) 0.0228(12) -0.0020(10) 0.0013(9) -0.0022(9)
C7 0.0215(12) 0.0246(13) 0.0186(12) -0.0004(10) 0.0030(9) -0.0063(10)
C8 0.0251(13) 0.0229(12) 0.0184(12) -0.0017(10) 0.0036(10) -0.0021(10)
C9 0.0321(15) 0.0458(17) 0.0262(14) -0.0162(12) 0.0001(11) 0.0028(13)
C10 0.0325(16) 0.0555(19) 0.0377(16) -0.0258(15) 0.0033(12) 0.0092(14)
C11 0.0215(13) 0.0352(15) 0.0332(14) -0.0106(12) 0.0029(11) 0.0053(11)
C12 0.0197(12) 0.0194(12) 0.0227(12) -0.0019(10) 0.0026(9) -0.0008(9)
C13 0.0174(12) 0.0204(12) 0.0242(12) 0.0008(10) 0.0036(9) 0.0001(9)
C14 0.0211(12) 0.0206(12) 0.0184(12) -0.0096(9) 0.0005(9) -0.0025(9)
C15 0.0249(13) 0.0242(13) 0.0178(11) -0.0087(10) 0.0025(9) -0.0033(10)
C16 0.0235(13) 0.0280(13) 0.0223(12) -0.0072(10) 0.0080(10) -0.0028(10)
C17 0.0214(13) 0.0243(13) 0.0266(13) -0.0075(10) 0.0034(10) 0.0049(10)
C18 0.0247(13) 0.0201(12) 0.0253(13) -0.0051(10) 0.0042(10) 0.0001(10)
C19 0.0233(13) 0.0207(12) 0.0196(12) -0.0073(10) 0.0034(9) -0.0021(9)
C20 0.0216(13) 0.0331(14) 0.0322(14) 0.0052(12) 0.0064(11) -0.0038(11)
C21 0.0336(16) 0.0509(18) 0.0391(16) 0.0151(14) 0.0148(13) 0.0008(13)
C22 0.0360(17) 0.0358(16) 0.0488(18) 0.0020(14) 0.0049(14) -0.0082(13)
C23 0.0227(13) 0.0294(13) 0.0254(13) 0.0041(11) 0.0050(10) -0.0005(10)
C24 0.0398(16) 0.0374(16) 0.0271(14) 0.0015(12) 0.0054(12) -0.0066(12)
C25 0.0345(15) 0.0300(14) 0.0354(15) 0.0008(12) 0.0095(12) -0.0022(12)
C26 0.0282(14) 0.0252(13) 0.0217(12) -0.0030(10) 0.0057(10) -0.0016(10)
C27 0.0400(16) 0.0292(14) 0.0269(14) 0.0003(11) 0.0053(12) -0.0058(12)
C28 0.0345(15) 0.0315(15) 0.0251(13) -0.0020(11) 0.0013(11) -0.0026(11)
C29 0.0216(12) 0.0215(12) 0.0246(12) -0.0047(10) 0.0039(10) -0.0002(10)
C30 0.0242(13) 0.0297(14) 0.0302(14) -0.0031(11) 0.0036(11) -0.0047(11)
C31 0.0255(13) 0.0339(14) 0.0254(13) 0.0002(11) 0.0059(10) 0.0021(11)
C32 0.114(5) 0.108(5) 0.155(6) -0.049(4) -0.015(4) -0.021(4)
C33 0.0251(13) 0.0322(14) 0.0307(14) 0.0001(11) -0.0067(11) 0.0036(11)
C34 0.0272(14) 0.0418(16) 0.0313(14) -0.0015(12) 0.0114(11) -0.0001(12)
C35 0.0297(14) 0.0223(12) 0.0247(13) -0.0055(10) -0.0003(10) -0.0037(10)
C36 0.0330(15) 0.0274(14) 0.0301(14) -0.0034(11) 0.0001(11) -0.0007(11)
C37 0.0459(18) 0.0285(15) 0.0388(16) 0.0008(12) -0.0142(14) 0.0000(13)
C38 0.058(2) 0.0392(17) 0.0269(15) 0.0077(13) -0.0142(14) -0.0133(15)
C39 0.0455(18) 0.0480(18) 0.0199(13) -0.0010(12) 0.0021(12) -0.0180(14)
C40 0.0309(14) 0.0289(14) 0.0222(13) -0.0061(11) 0.0010(10) -0.0044(11)
C41 0.0226(12) 0.0212(12) 0.0234(12) 0.0005(10) 0.0103(10) 0.0015(10)
C42 0.0313(14) 0.0186(12) 0.0218(12) 0.0010(10) 0.0086(10) 0.0016(10)
C43 0.0280(14) 0.0231(13) 0.0260(13) -0.0059(10) 0.0075(11) -0.0025(10)
C44 0.0247(13) 0.0362(15) 0.0262(13) -0.0022(11) 0.0017(11) 0.0043(11)
C45 0.0320(14) 0.0285(14) 0.0287(14) 0.0079(11) 0.0087(11) 0.0093(11)
C46 0.0286(14) 0.0193(12) 0.0316(14) 0.0017(10) 0.0116(11) 0.0003(10)
C47 0.0282(14) 0.0233(13) 0.0258(13) 0.0027(10) 0.0059(10) -0.0019(10)
C48 0.0302(14) 0.0265(13) 0.0275(14) 0.0046(11) 0.0039(11) 0.0019(11)
C49 0.0345(15) 0.0273(14) 0.0318(14) 0.0004(11) -0.0050(12) -0.0063(11)
C50 0.0504(18) 0.0238(14) 0.0328(15) -0.0064(12) 0.0017(13) -0.0022(12)
C51 0.0372(16) 0.0290(14) 0.0409(16) -0.0043(12) 0.0096(13) 0.0082(12)
C52 0.0274(14) 0.0255(13) 0.0359(15) -0.0032(11) 0.0061(11) -0.0030(11)
Co 0.01605(16) 0.02055(17) 0.01852(17) -0.00370(13) 0.00313(12) -0.00017(12)
F1 0.0291(9) 0.0438(10) 0.0523(10) 0.0046(8) 0.0068(8) 0.0113(7)
F2 0.0562(12) 0.0438(11) 0.0598(12) 0.0096(9) -0.0218(9) 0.0083(9)
F3 0.0861(15) 0.0672(13) 0.0369(10) 0.0257(9) -0.0205(10) -0.0230(11)
F4 0.0608(12) 0.0827(14) 0.0271(9) 0.0066(9) 0.0129(8) -0.0268(11)
F5 0.0305(8) 0.0462(9) 0.0287(8) -0.0025(7) 0.0109(6) -0.0017(7)
F6 0.0457(9) 0.0193(7) 0.0274(8) 0.0044(6) -0.0021(7) -0.0022(6)
F7 0.0402(9) 0.0284(8) 0.0399(9) -0.0056(7) 0.0000(7) -0.0089(7)
F8 0.0381(10) 0.0537(11) 0.0392(9) -0.0015(8) -0.0093(8) 0.0020(8)
F9 0.0455(10) 0.0392(9) 0.0415(9) 0.0153(8) 0.0005(8) 0.0132(8)
F10 0.0451(10) 0.0210(8) 0.0460(10) 0.0098(7) 0.0049(8) -0.0049(7)
F11 0.0259(8) 0.0365(9) 0.0455(9) -0.0029(7) 0.0004(7) 0.0012(7)
F12 0.0410(10) 0.0396(10) 0.0472(10) -0.0075(8) -0.0089(8) -0.0107(8)
F13 0.0662(13) 0.0308(9) 0.0571(11) -0.0187(8) -0.0015(9) -0.0001(8)
F14 0.0450(11) 0.0402(10) 0.0689(12) -0.0192(9) 0.0112(9) 0.0123(8)
F15 0.0248(8) 0.0345(9) 0.0579(11) -0.0132(8) 0.0097(7) -0.0004(6)
N1 0.0190(10) 0.0211(10) 0.0190(10) 0.0006(8) 0.0042(8) -0.0017(8)
N2 0.0198(10) 0.0206(10) 0.0181(10) -0.0034(8) 0.0026(8) -0.0022(8)
N3 0.0205(11) 0.0234(10) 0.0210(10) -0.0019(8) 0.0015(8) 0.0005(8)
O1 0.0449(14) 0.0713(17) 0.0477(14) 0.0015(12) -0.0057(11) -0.0043(12)
O2 0.0218(9) 0.0281(9) 0.0276(9) -0.0032(7) -0.0020(7) 0.0051(7)

loop_
_geom_bond_atom_site_label_1
_geom_bond_atom_site_label_2
_geom_bond_distance
_geom_bond_site_symmetry_2
_geom_bond_publ_flag
B C34 1.634(4) . ?
B C35 1.653(4) . ?
B C41 1.656(4) . ?
B C47 1.669(4) . ?
C1 C2 1.396(4) . ?
C1 C6 1.406(3) . ?
C1 C20 1.515(4) . ?
C2 C3 1.378(4) . ?
C3 C4 1.379(4) . ?
C4 C5 1.396(4) . ?
C5 C6 1.407(3) . ?
C5 C23 1.518(3) . ?
C6 N1 1.449(3) . ?
C7 N1 1.308(3) . ?
C7 O1 1.394(3) . ?
C7 C8 1.441(3) . ?
C8 C9 1.383(4) . ?
C8 N2 1.384(3) . ?
C9 C10 1.371(4) . ?
C10 C11 1.384(4) . ?
C11 C12 1.382(3) . ?
C12 N2 1.379(3) . ?
C12 C13 1.490(3) . ?
C13 N3 1.268(3) . ?
C13 O2 1.343(3) . ?
C14 N3 1.395(3) . ?
C14 C19 1.435(3) . ?
C14 C15 1.435(3) . ?
C14 Co 2.028(2) . ?
C15 C16 1.402(3) . ?
C15 C26 1.520(3) . ?
C15 Co 2.138(2) . ?
C16 C17 1.405(4) . ?
C16 Co 2.117(2) . ?
C17 C18 1.403(3) . ?
C17 Co 2.097(2) . ?
C18 C19 1.409(3) . ?
C18 Co 2.152(2) . ?
C19 C29 1.518(3) . ?
C19 Co 2.107(2) . ?
C20 C22 1.526(4) . ?
C20 C21 1.535(4) . ?
C23 C24 1.526(4) . ?
C23 C25 1.527(4) . ?
C26 C27 1.528(4) . ?
C26 C28 1.533(3) . ?
C29 C31 1.526(3) . ?
C29 C30 1.541(3) . ?
C32 O1 1.315(6) . ?
C33 O2 1.440(3) . ?
C35 C40 1.385(4) . ?
C35 C36 1.390(4) . ?
C36 F1 1.354(3) . ?
C36 C37 1.386(4) . ?
C37 F2 1.345(3) . ?
C37 C38 1.373(5) . ?
C38 F3 1.346(3) . ?
C38 C39 1.368(4) . ?
C39 F4 1.348(3) . ?
C39 C40 1.379(4) . ?
C40 F5 1.359(3) . ?
C41 C42 1.386(3) . ?
C41 C46 1.395(3) . ?
C42 F6 1.358(3) . ?
C42 C43 1.377(3) . ?
C43 F7 1.350(3) . ?
C43 C44 1.370(4) . ?
C44 F8 1.348(3) . ?
C44 C45 1.376(4) . ?
C45 F9 1.351(3) . ?
C45 C46 1.371(4) . ?
C46 F10 1.360(3) . ?
C47 C52 1.384(4) . ?
C47 C48 1.396(4) . ?
C48 F11 1.351(3) . ?
C48 C49 1.380(4) . ?
C49 F12 1.351(3) . ?
C49 C50 1.374(4) . ?
C50 F13 1.345(3) . ?
C50 C51 1.369(4) . ?
C51 F14 1.353(3) . ?
C51 C52 1.387(4) . ?
C52 F15 1.355(3) . ?
Co N2 1.8646(19) . ?
Co N1 1.8905(19) . ?
